data_4026497
loop_
_publ_author_name
'Yutaka Matsuda'
'Yusuke Endo'
'Yoko Saikawa'
'Masaya Nakata'

_publ_section_title
;
 Synthetic Studies on Polymaxenolides: Synthesis and Structure Elucidation
 of Nominal Epoxyafricanane and Other Africane-Type Sesquiterpenoids
;
_journal_name_full 'Journal of Organic Chemistry'
_journal_page_first 6258
_journal_page_last 6263
_journal_paper_doi 10.1021/jo2010186
_journal_volume 76
_journal_year 2011
_chemical_formula_sum 'C15 H26 O2'
_chemical_formula_weight 238.36
_chemical_name_systematic
; 
 ? 
;
_space_group_IT_number 14
_symmetry_cell_setting monoclinic
_symmetry_space_group_name_Hall '-P 2yn'
_symmetry_space_group_name_H-M 'P 1 21/n 1'
_atom_sites_solution_hydrogens geom
_atom_sites_solution_primary direct
_atom_sites_solution_secondary difmap
_audit_creation_method SHELXL-97
_cell_angle_alpha 90.00
_cell_angle_beta 87.537(17)
_cell_angle_gamma 90.00
_cell_formula_units_Z 8
_cell_length_a 16.377(3)
_cell_length_b 5.927(2)
_cell_length_c 29.072(7)
_cell_measurement_reflns_used 25
_cell_measurement_temperature 298(2)
_cell_measurement_theta_max 11.3
_cell_measurement_theta_min 10.0
_cell_volume 2819.3(13)
_computing_structure_refinement 'SHELXL-97 (Sheldrick, 1997)'
_computing_structure_solution 'SHELXS-97 (Sheldrick, 1990)'
_diffrn_ambient_temperature 298(2)
_diffrn_measured_fraction_theta_full 0.999
_diffrn_measured_fraction_theta_max 0.999
_diffrn_measurement_device_type 'Rigaku AFC7R'
_diffrn_measurement_method \w
_diffrn_radiation_type MoK\a
_diffrn_radiation_wavelength 0.71069
_diffrn_reflns_av_R_equivalents 0.0505
_diffrn_reflns_av_sigmaI/netI 0.0414
_diffrn_reflns_limit_h_max 18
_diffrn_reflns_limit_h_min -7
_diffrn_reflns_limit_k_max 2
_diffrn_reflns_limit_k_min -6
_diffrn_reflns_limit_l_max 33
_diffrn_reflns_limit_l_min -33
_diffrn_reflns_number 4871
_diffrn_reflns_theta_full 23.99
_diffrn_reflns_theta_max 23.99
_diffrn_reflns_theta_min 2.80
_diffrn_standards_decay_% 0.00
_diffrn_standards_interval_count 0
_diffrn_standards_number 3
_exptl_absorpt_coefficient_mu 0.072
_exptl_absorpt_correction_T_max 0.9649
_exptl_absorpt_correction_T_min 0.9380
_exptl_absorpt_correction_type psi-scan
_exptl_crystal_colour colorless
_exptl_crystal_density_diffrn 1.123
_exptl_crystal_description prismatic
_exptl_crystal_F_000 1056
_exptl_crystal_size_max 0.90
_exptl_crystal_size_mid 0.80
_exptl_crystal_size_min 0.50
_refine_diff_density_max 0.939
_refine_diff_density_min -0.282
_refine_diff_density_rms 0.071
_refine_ls_extinction_method none
_refine_ls_goodness_of_fit_ref 1.627
_refine_ls_hydrogen_treatment constr
_refine_ls_matrix_type full
_refine_ls_number_parameters 332
_refine_ls_number_reflns 4415
_refine_ls_number_restraints 0
_refine_ls_restrained_S_all 1.627
_refine_ls_R_factor_all 0.1726
_refine_ls_R_factor_gt 0.1146
_refine_ls_shift/su_max 0.003
_refine_ls_shift/su_mean 0.000
_refine_ls_structure_factor_coef Fsqd
_refine_ls_weighting_details 'calc w=1/[\s^2^(Fo^2^)+(0.2000P)^2^+0.0000P] where P=(Fo^2^+2Fc^2^)/3'
_refine_ls_weighting_scheme calc
_refine_ls_wR_factor_gt 0.3713
_refine_ls_wR_factor_ref 0.4324
_reflns_number_gt 2517
_reflns_number_total 4415
_reflns_threshold_expression >2sigma(I)
_cod_data_source_file jo2010186_si_001.cif
_cod_data_source_block shelxl
_cod_original_cell_volume 2819.5(13)
_cod_original_sg_symbol_H-M 'P 21/n'
_cod_database_code 4026497

loop_
_symmetry_equiv_pos_as_xyz
'x, y, z'
'-x+1/2, y+1/2, -z+1/2'
'-x, -y, -z'
'x-1/2, -y-1/2, z-1/2'

loop_
_atom_site_label
_atom_site_type_symbol
_atom_site_fract_x
_atom_site_fract_y
_atom_site_fract_z
_atom_site_U_iso_or_equiv
_atom_site_adp_type
_atom_site_occupancy
_atom_site_symmetry_multiplicity
_atom_site_calc_flag
_atom_site_refinement_flags
_atom_site_disorder_assembly
_atom_site_disorder_group
O1 O 0.6800(3) 0.1685(10) 0.47589(14) 0.1062(17) Uani 1 1 d . . .
H58 H 0.6509 0.1666 0.4536 0.159 Uiso 1 1 calc R . .
O2 O 0.6666(4) 0.6458(19) 0.5113(3) 0.201(4) Uani 1 1 d . . .
H59 H 0.6259 0.5700 0.5180 0.301 Uiso 1 1 calc R . .
O3 O 0.5511(3) 0.1852(14) 0.4129(2) 0.149(3) Uani 1 1 d . A .
H55 H 0.5213 0.2481 0.4323 0.224 Uiso 1 1 calc R . .
C1 C 0.8090(3) 0.3075(9) 0.33640(17) 0.0672(14) Uani 1 1 d . . .
C2 C 0.7957(3) 0.3062(10) 0.42700(16) 0.0609(13) Uani 1 1 d . . .
H1 H 0.8088 0.1450 0.4258 0.073 Uiso 1 1 calc R . .
C3 C 0.2914(3) 0.0066(12) 0.2977(2) 0.0833(18) Uani 1 1 d . . .
H2 H 0.3042 -0.1531 0.2975 0.100 Uiso 1 1 calc R . .
H3 H 0.2396 0.0244 0.2831 0.100 Uiso 1 1 calc R . .
C4 C 0.9585(3) 0.3105(10) 0.36475(19) 0.0731(15) Uani 1 1 d . . .
H4 H 0.9824 0.1709 0.3522 0.088 Uiso 1 1 calc R . .
C5 C 0.9494(3) 0.3158(10) 0.41574(18) 0.0682(15) Uani 1 1 d . . .
C6 C 1.0168(4) 0.4533(12) 0.3913(2) 0.0862(18) Uani 1 1 d . . .
H5 H 1.0104 0.6159 0.3903 0.103 Uiso 1 1 calc R . .
H6 H 1.0727 0.4009 0.3933 0.103 Uiso 1 1 calc R . .
C7 C 0.8144(4) 0.0524(10) 0.3308(2) 0.0821(17) Uani 1 1 d . . .
H7 H 0.8132 0.0143 0.2988 0.099 Uiso 1 1 calc R . .
H8 H 0.7690 -0.0172 0.3472 0.099 Uiso 1 1 calc R . .
H9 H 0.8645 -0.0006 0.3430 0.099 Uiso 1 1 calc R . .
C8 C 0.4443(3) 0.1042(11) 0.2756(2) 0.0855(18) Uani 1 1 d . . .
C9 C 0.8755(3) 0.4349(10) 0.43707(18) 0.0697(15) Uani 1 1 d . . .
H10 H 0.8724 0.5855 0.4233 0.084 Uiso 1 1 calc R . .
C10 C 0.8945(3) 0.4170(10) 0.33486(19) 0.0759(16) Uani 1 1 d . . .
H11 H 0.9156 0.4152 0.3032 0.091 Uiso 1 1 calc R . .
H12 H 0.8882 0.5738 0.3439 0.091 Uiso 1 1 calc R . .
C11 C 0.4414(4) 0.0545(14) 0.3630(2) 0.094(2) Uani 1 1 d . A .
H13 H 0.4452 0.2192 0.3607 0.113 Uiso 1 1 calc R . .
C12 C 0.9789(4) 0.1040(12) 0.4402(2) 0.097(2) Uani 1 1 d . . .
H14 H 0.9345 -0.0008 0.4441 0.116 Uiso 1 1 calc R . .
H15 H 0.9984 0.1445 0.4697 0.116 Uiso 1 1 calc R . .
H16 H 1.0224 0.0353 0.4219 0.116 Uiso 1 1 calc R . .
C13 C 0.2799(3) 0.0839(10) 0.3485(2) 0.0777(16) Uani 1 1 d . . .
C14 C 0.3550(4) 0.1247(13) 0.2691(2) 0.094(2) Uani 1 1 d . . .
H17 H 0.3379 0.2708 0.2570 0.113 Uiso 1 1 calc R . .
C15 C 0.7399(3) 0.3459(12) 0.4701(2) 0.0815(18) Uani 1 1 d . . .
C16 C 0.7994(3) 0.3264(14) 0.5089(2) 0.092(2) Uani 1 1 d . . .
H18 H 0.8140 0.1703 0.5142 0.110 Uiso 1 1 calc R . .
H19 H 0.7762 0.3901 0.5373 0.110 Uiso 1 1 calc R . .
C17 C 0.7620(4) 0.4026(12) 0.2960(2) 0.092(2) Uani 1 1 d . . .
H20 H 0.7998 0.4393 0.2710 0.110 Uiso 1 1 calc R . .
H21 H 0.7330 0.5361 0.3058 0.110 Uiso 1 1 calc R . .
H22 H 0.7238 0.2918 0.2860 0.110 Uiso 1 1 calc R . .
C18 C 0.4692(4) -0.0437(12) 0.3171(2) 0.0881(19) Uani 1 1 d . A .
H23 H 0.4444 -0.1932 0.3141 0.106 Uiso 1 1 calc R . .
C19 C 0.3541(5) -0.0054(12) 0.3782(2) 0.099(2) Uani 1 1 d . . .
H24 H 0.3448 0.0494 0.4094 0.118 Uiso 1 1 calc R . .
H25 H 0.3503 -0.1687 0.3795 0.118 Uiso 1 1 calc R . .
C20 C 0.2756(4) 0.3402(11) 0.3513(3) 0.095(2) Uani 1 1 d . . .
H26 H 0.3295 0.4002 0.3542 0.115 Uiso 1 1 calc R . .
H27 H 0.2417 0.3834 0.3776 0.115 Uiso 1 1 calc R . .
H28 H 0.2527 0.3985 0.3238 0.115 Uiso 1 1 calc R . .
C21 C 0.5115(4) -0.0313(17) 0.3981(2) 0.108(3) Uani 1 1 d . . .
C22 C 0.8733(4) 0.4625(14) 0.4910(2) 0.097(2) Uani 1 1 d . . .
H29 H 0.9231 0.4044 0.5035 0.117 Uiso 1 1 calc R . .
H30 H 0.8674 0.6200 0.4995 0.117 Uiso 1 1 calc R . .
C24 C 0.4113(5) -0.0139(17) 0.2357(2) 0.114(3) Uani 1 1 d . . .
H31 H 0.4073 -0.1771 0.2370 0.137 Uiso 1 1 calc R . .
H32 H 0.4237 0.0479 0.2053 0.137 Uiso 1 1 calc R . .
C25 C 0.5619(4) -0.0732(15) 0.3201(2) 0.101(2) Uani 1 1 d . . .
H33 H 0.5831 -0.1844 0.2982 0.122 Uiso 1 1 calc R A .
H34 H 0.5906 0.0684 0.3151 0.122 Uiso 1 1 calc R . .
C26 C 0.5679(4) -0.1512(15) 0.3673(2) 0.107(2) Uani 1 1 d . A .
H35 H 0.5560 -0.3114 0.3687 0.129 Uiso 1 1 calc R . .
H36 H 0.6232 -0.1287 0.3770 0.129 Uiso 1 1 calc R . .
C28 C 0.1994(5) -0.0103(14) 0.3678(3) 0.121(3) Uani 1 1 d . . .
H39 H 0.1562 0.0940 0.3620 0.145 Uiso 1 1 calc R . .
H40 H 0.2025 -0.0327 0.4004 0.145 Uiso 1 1 calc R . .
H41 H 0.1885 -0.1519 0.3532 0.145 Uiso 1 1 calc R . .
C29 C 0.6997(5) 0.5775(15) 0.4684(3) 0.126(3) Uani 1 1 d . . .
H42 H 0.7400 0.6874 0.4576 0.151 Uiso 1 1 calc R . .
H43 H 0.6567 0.5737 0.4465 0.151 Uiso 1 1 calc R . .
C30 C 0.4921(5) 0.3146(15) 0.2667(3) 0.126(3) Uani 1 1 d . . .
H44 H 0.5111 0.3186 0.2350 0.152 Uiso 1 1 calc R . .
H45 H 0.5380 0.3179 0.2861 0.152 Uiso 1 1 calc R . .
H46 H 0.4579 0.4432 0.2732 0.152 Uiso 1 1 calc R . .
C35 C 0.7595(3) 0.3702(10) 0.38086(17) 0.0705(15) Uani 1 1 d . . .
H47 H 0.7509 0.5322 0.3808 0.085 Uiso 1 1 calc R . .
H48 H 0.7062 0.2998 0.3796 0.085 Uiso 1 1 calc R . .
O4 O 0.4459(5) -0.4030(15) 0.4275(3) 0.134(4) Uani 0.693(12) 1 d P A 1
H56 H 0.3960 -0.3959 0.4263 0.201 Uiso 0.693(12) 1 calc PR A 1
C36 C 0.4824(6) -0.152(3) 0.4409(3) 0.122(6) Uani 0.693(12) 1 d P A 1
H51 H 0.4400 -0.0640 0.4568 0.146 Uiso 0.693(12) 1 calc PR A 1
H52 H 0.5273 -0.1696 0.4613 0.146 Uiso 0.693(12) 1 calc PR A 1
O5 O 0.4374(9) 0.021(3) 0.4673(4) 0.093(6) Uani 0.307(12) 1 d P A 2
H57 H 0.4525 0.1512 0.4628 0.140 Uiso 0.307(12) 1 calc PR A 2
C37 C 0.4532(17) -0.117(4) 0.4236(13) 0.100(9) Uani 0.307(12) 1 d P A 2
H53 H 0.4673 -0.2702 0.4318 0.120 Uiso 0.307(12) 1 calc PR A 2
H54 H 0.4038 -0.1222 0.4064 0.120 Uiso 0.307(12) 1 calc PR A 2

loop_
_atom_site_aniso_label
_atom_site_aniso_U_11
_atom_site_aniso_U_22
_atom_site_aniso_U_33
_atom_site_aniso_U_23
_atom_site_aniso_U_13
_atom_site_aniso_U_12
O1 0.068(2) 0.179(5) 0.071(3) -0.021(3) -0.0004(19) -0.018(3)
O2 0.124(4) 0.323(11) 0.159(6) -0.149(7) -0.033(4) 0.088(6)
O3 0.088(3) 0.245(8) 0.116(4) -0.062(5) -0.032(3) 0.024(4)
C1 0.078(3) 0.067(3) 0.058(3) -0.004(3) -0.017(3) 0.002(3)
C2 0.058(3) 0.074(3) 0.051(3) -0.008(2) -0.007(2) 0.012(3)
C3 0.062(3) 0.106(5) 0.084(4) -0.026(4) -0.032(3) 0.006(3)
C4 0.068(3) 0.078(4) 0.074(3) -0.001(3) -0.005(3) 0.002(3)
C5 0.062(3) 0.074(4) 0.069(3) 0.004(3) -0.017(3) -0.002(3)
C6 0.076(4) 0.094(5) 0.089(4) 0.002(3) -0.015(3) -0.006(3)
C7 0.100(4) 0.071(4) 0.075(4) -0.011(3) -0.005(3) -0.002(3)
C8 0.064(3) 0.078(4) 0.114(5) 0.008(4) -0.007(3) 0.012(3)
C9 0.065(3) 0.080(4) 0.065(3) -0.008(3) -0.021(2) 0.005(3)
C10 0.086(4) 0.079(4) 0.063(3) 0.006(3) -0.016(3) -0.008(3)
C11 0.063(3) 0.139(6) 0.083(4) -0.009(4) -0.022(3) 0.023(4)
C12 0.086(4) 0.108(5) 0.098(5) 0.022(4) -0.021(3) 0.015(4)
C13 0.071(3) 0.075(4) 0.087(4) -0.012(3) -0.008(3) 0.008(3)
C14 0.080(4) 0.112(5) 0.092(4) 0.019(4) -0.017(3) 0.022(4)
C15 0.057(3) 0.120(5) 0.068(3) -0.025(3) -0.009(3) 0.010(3)
C16 0.064(3) 0.148(6) 0.063(3) -0.026(4) -0.010(3) 0.013(4)
C17 0.113(5) 0.100(5) 0.064(3) -0.006(3) -0.031(3) 0.001(4)
C18 0.075(4) 0.096(5) 0.096(4) -0.018(4) -0.033(3) 0.019(3)
C19 0.146(6) 0.085(4) 0.067(4) -0.012(3) -0.018(4) 0.037(4)
C20 0.097(5) 0.078(4) 0.114(5) -0.016(4) -0.038(4) 0.019(4)
C21 0.074(4) 0.182(8) 0.067(4) -0.032(5) -0.002(3) -0.007(5)
C22 0.087(4) 0.130(6) 0.076(4) -0.024(4) -0.024(3) -0.002(4)
C24 0.116(6) 0.156(7) 0.071(4) 0.001(4) -0.013(4) 0.027(5)
C25 0.079(4) 0.136(6) 0.091(5) -0.013(4) -0.017(3) 0.033(4)
C26 0.090(4) 0.152(7) 0.080(4) -0.013(4) 0.000(4) 0.026(5)
C28 0.109(6) 0.111(6) 0.141(7) -0.005(5) 0.017(5) 0.015(5)
C29 0.106(5) 0.163(8) 0.111(6) -0.067(5) -0.037(4) 0.066(5)
C30 0.111(6) 0.133(7) 0.135(7) 0.023(6) 0.009(5) 0.020(5)
C35 0.069(3) 0.078(4) 0.066(3) -0.010(3) -0.021(3) 0.003(3)
O4 0.108(6) 0.145(8) 0.147(7) -0.067(6) 0.022(5) -0.008(5)
C36 0.056(6) 0.255(19) 0.055(6) 0.013(7) -0.010(4) 0.076(9)
O5 0.100(11) 0.127(13) 0.052(8) 0.036(8) 0.011(6) 0.036(10)
C37 0.078(18) 0.069(14) 0.16(3) 0.008(16) -0.026(19) 0.010(13)

loop_
_atom_type_symbol
_atom_type_description
_atom_type_scat_dispersion_real
_atom_type_scat_dispersion_imag
_atom_type_scat_source
C C 0.0033 0.0016 'International Tables Vol C Tables 4.2.6.8 and 6.1.1.4'
H H 0.0000 0.0000 'International Tables Vol C Tables 4.2.6.8 and 6.1.1.4'
O O 0.0106 0.0060 'International Tables Vol C Tables 4.2.6.8 and 6.1.1.4'

loop_
_geom_angle_atom_site_label_1
_geom_angle_atom_site_label_2
_geom_angle_atom_site_label_3
_geom_angle
C15 O1 H58 109.5
C29 O2 H59 109.5
C21 O3 H55 109.5
C7 C1 C17 108.2(5)
C7 C1 C35 110.8(5)
C17 C1 C35 106.8(5)
C7 C1 C10 111.5(5)
C17 C1 C10 107.9(5)
C35 C1 C10 111.5(4)
C15 C2 C35 115.8(4)
C15 C2 C9 104.3(4)
C35 C2 C9 113.8(5)
C15 C2 H1 107.5
C35 C2 H1 107.5
C9 C2 H1 107.5
C14 C3 C13 116.6(5)
C14 C3 H2 108.1
C13 C3 H2 108.1
C14 C3 H3 108.1
C13 C3 H3 108.1
H2 C3 H3 107.3
C5 C4 C6 61.1(4)
C5 C4 C10 121.2(5)
C6 C4 C10 121.6(5)
C5 C4 H4 114.3
C6 C4 H4 114.3
C10 C4 H4 114.3
C4 C5 C9 117.6(4)
C4 C5 C6 60.4(4)
C9 C5 C6 119.5(5)
C4 C5 C12 115.2(5)
C9 C5 C12 117.2(5)
C6 C5 C12 114.7(5)
C4 C6 C5 58.5(4)
C4 C6 H5 117.9
C5 C6 H5 117.9
C4 C6 H6 117.9
C5 C6 H6 117.9
H5 C6 H6 115.1
C1 C7 H7 109.5
C1 C7 H8 109.5
H7 C7 H8 109.5
C1 C7 H9 109.5
H7 C7 H9 109.5
H8 C7 H9 109.5
C24 C8 C14 62.9(5)
C24 C8 C30 117.8(7)
C14 C8 C30 114.9(6)
C24 C8 C18 117.3(6)
C14 C8 C18 115.8(6)
C30 C8 C18 116.9(6)
C5 C9 C2 111.0(4)
C5 C9 C22 116.1(4)
C2 C9 C22 104.8(4)
C5 C9 H10 108.2
C2 C9 H10 108.2
C22 C9 H10 108.2
C4 C10 C1 117.0(5)
C4 C10 H11 108.0
C1 C10 H11 108.0
C4 C10 H12 108.0
C1 C10 H12 108.0
H11 C10 H12 107.3
C18 C11 C19 114.2(6)
C18 C11 C21 103.7(5)
C19 C11 C21 114.8(6)
C18 C11 H13 107.9
C19 C11 H13 107.9
C21 C11 H13 107.9
C5 C12 H14 109.5
C5 C12 H15 109.5
H14 C12 H15 109.5
C5 C12 H16 109.5
H14 C12 H16 109.5
H15 C12 H16 109.5
C28 C13 C20 108.0(5)
C28 C13 C3 108.2(6)
C20 C13 C3 110.5(6)
C28 C13 C19 110.1(6)
C20 C13 C19 109.5(5)
C3 C13 C19 110.6(5)
C3 C14 C8 124.2(6)
C3 C14 C24 119.2(7)
C8 C14 C24 58.2(4)
C3 C14 H17 114.5
C8 C14 H17 114.5
C24 C14 H17 114.5
O1 C15 C29 111.6(5)
O1 C15 C16 108.1(6)
C29 C15 C16 112.5(5)
O1 C15 C2 111.2(5)
C29 C15 C2 110.7(6)
C16 C15 C2 102.4(4)
C15 C16 C22 103.3(5)
C15 C16 H18 111.1
C22 C16 H18 111.1
C15 C16 H19 111.1
C22 C16 H19 111.1
H18 C16 H19 109.1
C1 C17 H20 109.5
C1 C17 H21 109.5
H20 C17 H21 109.5
C1 C17 H22 109.5
H20 C17 H22 109.5
H21 C17 H22 109.5
C11 C18 C25 104.7(5)
C11 C18 C8 112.9(5)
C25 C18 C8 113.7(6)
C11 C18 H23 108.5
C25 C18 H23 108.5
C8 C18 H23 108.5
C11 C19 C13 119.3(5)
C11 C19 H24 107.5
C13 C19 H24 107.5
C11 C19 H25 107.5
C13 C19 H25 107.5
H24 C19 H25 107.0
C13 C20 H26 109.5
C13 C20 H27 109.5
H26 C20 H27 109.5
C13 C20 H28 109.5
H26 C20 H28 109.5
H27 C20 H28 109.5
C37 C21 C26 127.0(15)
C37 C21 C36 29.6(13)
C26 C21 C36 117.0(9)
C37 C21 O3 119.2(14)
C26 C21 O3 108.9(6)
C36 C21 O3 107.2(8)
C37 C21 C11 87.6(16)
C26 C21 C11 102.2(5)
C36 C21 C11 117.2(7)
O3 C21 C11 103.5(7)
C16 C22 C9 105.6(5)
C16 C22 H29 110.6
C9 C22 H29 110.6
C16 C22 H30 110.6
C9 C22 H30 110.6
H29 C22 H30 108.8
C8 C24 C14 58.9(4)
C8 C24 H31 117.9
C14 C24 H31 117.9
C8 C24 H32 117.9
C14 C24 H32 117.9
H31 C24 H32 115.0
C26 C25 C18 101.4(6)
C26 C25 H33 111.5
C18 C25 H33 111.5
C26 C25 H34 111.5
C18 C25 H34 111.5
H33 C25 H34 109.3
C21 C26 C25 111.2(7)
C21 C26 H35 109.4
C25 C26 H35 109.4
C21 C26 H36 109.4
C25 C26 H36 109.4
H35 C26 H36 108.0
C13 C28 H39 109.5
C13 C28 H40 109.5
H39 C28 H40 109.5
C13 C28 H41 109.5
H39 C28 H41 109.5
H40 C28 H41 109.5
O2 C29 C15 112.5(8)
O2 C29 H42 109.1
C15 C29 H42 109.1
O2 C29 H43 109.1
C15 C29 H43 109.1
H42 C29 H43 107.8
C8 C30 H44 109.5
C8 C30 H45 109.5
H44 C30 H45 109.5
C8 C30 H46 109.5
H44 C30 H46 109.5
H45 C30 H46 109.5
C2 C35 C1 117.6(4)
C2 C35 H47 107.9
C1 C35 H47 107.9
C2 C35 H48 107.9
C1 C35 H48 107.9
H47 C35 H48 107.2
C21 C36 O4 109.8(8)
C21 C36 H51 109.7
O4 C36 H51 109.7
C21 C36 H52 109.7
O4 C36 H52 109.7
H51 C36 H52 108.2
C37 O5 H57 109.5
C21 C37 O5 111.4(19)
C21 C37 H53 109.4
O5 C37 H53 109.3
C21 C37 H54 109.4
O5 C37 H54 109.4
H53 C37 H54 108.0

loop_
_geom_bond_atom_site_label_1
_geom_bond_atom_site_label_2
_geom_bond_distance
O1 C15 1.443(8)
O1 H58 0.8200
O2 C29 1.399(9)
O2 H59 0.8200
O3 C21 1.509(11)
O3 H55 0.8200
C1 C7 1.523(8)
C1 C17 1.538(7)
C1 C35 1.541(7)
C1 C10 1.542(8)
C2 C15 1.537(7)
C2 C35 1.538(7)
C2 C9 1.552(7)
C2 H1 0.9800
C3 C14 1.480(9)
C3 C13 1.549(8)
C3 H2 0.9700
C3 H3 0.9700
C4 C5 1.484(8)
C4 C6 1.513(8)
C4 C10 1.527(7)
C4 H4 0.9800
C5 C9 1.511(8)
C5 C6 1.523(8)
C5 C12 1.531(8)
C6 H5 0.9700
C6 H6 0.9700
C7 H7 0.9600
C7 H8 0.9600
C7 H9 0.9600
C8 C24 1.478(10)
C8 C14 1.489(8)
C8 C30 1.489(10)
C8 C18 1.559(9)
C9 C22 1.575(8)
C9 H10 0.9800
C10 H11 0.9700
C10 H12 0.9700
C11 C18 1.510(8)
C11 C19 1.521(10)
C11 C21 1.648(9)
C11 H13 0.9800
C12 H14 0.9600
C12 H15 0.9600
C12 H16 0.9600
C13 C28 1.518(9)
C13 C20 1.523(9)
C13 C19 1.610(9)
C14 C24 1.548(10)
C14 H17 0.9800
C15 C29 1.524(10)
C15 C16 1.526(8)
C16 C22 1.527(9)
C16 H18 0.9700
C16 H19 0.9700
C17 H20 0.9600
C17 H21 0.9600
C17 H22 0.9600
C18 C25 1.534(8)
C18 H23 0.9800
C19 H24 0.9700
C19 H25 0.9700
C20 H26 0.9600
C20 H27 0.9600
C20 H28 0.9600
C21 C37 1.29(3)
C21 C26 1.445(10)
C21 C36 1.494(15)
C22 H29 0.9700
C22 H30 0.9700
C24 H31 0.9700
C24 H32 0.9700
C25 C26 1.453(9)
C25 H33 0.9700
C25 H34 0.9700
C26 H35 0.9700
C26 H36 0.9700
C28 H39 0.9600
C28 H40 0.9600
C28 H41 0.9600
C29 H42 0.9700
C29 H43 0.9700
C30 H44 0.9600
C30 H45 0.9600
C30 H46 0.9600
C35 H47 0.9700
C35 H48 0.9700
O4 C36 1.657(18)
O4 H56 0.8200
C36 H51 0.9700
C36 H52 0.9700
O5 C37 1.52(3)
O5 H57 0.8200
C37 H53 0.9700
C37 H54 0.9700

loop_
_geom_torsion_atom_site_label_1
_geom_torsion_atom_site_label_2
_geom_torsion_atom_site_label_3
_geom_torsion_atom_site_label_4
_geom_torsion
C6 C4 C5 C9 110.0(6)
C10 C4 C5 C9 -1.4(8)
C10 C4 C5 C6 -111.4(6)
C6 C4 C5 C12 -105.3(6)
C10 C4 C5 C12 143.3(5)
C10 C4 C6 C5 110.8(6)
C9 C5 C6 C4 -106.9(5)
C12 C5 C6 C4 106.2(6)
C4 C5 C9 C2 67.5(6)
C6 C5 C9 C2 137.4(5)
C12 C5 C9 C2 -76.5(6)
C4 C5 C9 C22 -172.9(5)
C6 C5 C9 C22 -103.0(6)
C12 C5 C9 C22 43.1(7)
C15 C2 C9 C5 146.6(5)
C35 C2 C9 C5 -86.3(6)
C15 C2 C9 C22 20.5(6)
C35 C2 C9 C22 147.6(5)
C5 C4 C10 C1 -66.2(7)
C6 C4 C10 C1 -139.3(5)
C7 C1 C10 C4 -48.0(6)
C17 C1 C10 C4 -166.6(5)
C35 C1 C10 C4 76.4(6)
C14 C3 C13 C28 165.3(6)
C14 C3 C13 C20 47.3(7)
C14 C3 C13 C19 -74.1(7)
C13 C3 C14 C8 68.7(9)
C13 C3 C14 C24 138.2(6)
C24 C8 C14 C3 105.8(9)
C30 C8 C14 C3 -144.3(8)
C18 C8 C14 C3 -3.1(10)
C30 C8 C14 C24 109.9(8)
C18 C8 C14 C24 -108.9(7)
C35 C2 C15 O1 78.9(6)
C9 C2 C15 O1 -155.3(5)
C35 C2 C15 C29 -45.7(7)
C9 C2 C15 C29 80.1(5)
C35 C2 C15 C16 -165.9(5)
C9 C2 C15 C16 -40.0(6)
O1 C15 C16 C22 161.7(5)
C29 C15 C16 C22 -74.7(7)
C2 C15 C16 C22 44.2(7)
C19 C11 C18 C25 -151.2(6)
C21 C11 C18 C25 -25.5(8)
C19 C11 C18 C8 84.7(8)
C21 C11 C18 C8 -149.6(6)
C24 C8 C18 C11 -136.4(6)
C14 C8 C18 C11 -65.1(8)
C30 C8 C18 C11 75.3(8)
C24 C8 C18 C25 104.5(7)
C14 C8 C18 C25 175.8(6)
C30 C8 C18 C25 -43.8(8)
C18 C11 C19 C13 -64.4(8)
C21 C11 C19 C13 176.0(6)
C28 C13 C19 C11 175.8(6)
C20 C13 C19 C11 -65.6(7)
C3 C13 C19 C11 56.3(8)
C18 C11 C21 C37 -124.9(14)
C19 C11 C21 C37 0.4(14)
C18 C11 C21 C26 2.5(8)
C19 C11 C21 C26 127.8(7)
C18 C11 C21 C36 -126.7(9)
C19 C11 C21 C36 -1.4(11)
C18 C11 C21 O3 115.6(6)
C19 C11 C21 O3 -119.1(6)
C15 C16 C22 C9 -31.3(7)
C5 C9 C22 C16 -116.4(6)
C2 C9 C22 C16 6.5(7)
C30 C8 C24 C14 -105.3(7)
C18 C8 C24 C14 106.6(6)
C3 C14 C24 C8 -114.3(6)
C11 C18 C25 C26 39.4(8)
C8 C18 C25 C26 163.1(6)
C37 C21 C26 C25 120(2)
C36 C21 C26 C25 153.0(8)
O3 C21 C26 C25 -85.3(8)
C11 C21 C26 C25 23.7(9)
C18 C25 C26 C21 -40.2(9)
O1 C15 C29 O2 71.7(7)
C16 C15 C29 O2 -50.0(9)
C2 C15 C29 O2 -163.9(6)
C15 C2 C35 C1 -172.9(5)
C9 C2 C35 C1 66.2(6)
C7 C1 C35 C2 65.8(6)
C17 C1 C35 C2 -176.6(5)
C10 C1 C35 C2 -59.0(7)
C37 C21 C36 O4 66(3)
C26 C21 C36 O4 -52.2(10)
O3 C21 C36 O4 -174.7(6)
C11 C21 C36 O4 69.7(10)
C26 C21 C37 O5 149.8(11)
C36 C21 C37 O5 70(3)
O3 C21 C37 O5 -3(3)
C11 C21 C37 O5 -106.7(19)
